data_4501742
loop_
_publ_author_name
'Clark, Thomas E.'
'Martin, Adam'
'Makha, Mohamed'
'Sobolev, Alexandre N.'
'Su, Dian'
'Rohrs, Henry W.'
'Gross, Michael L.'
'Raston, Colin L.'

_publ_section_title
;
 Layered Calcium Structures of p-Phosphonic Acid O-Methyl-Calix[6]arene.
;
_journal_issue 7
_journal_name_full 'Crystal growth &amp; design'
_journal_page_first 3211
_journal_page_last 3217
_journal_paper_doi 10.1021/cg1003484
_journal_volume 10
_journal_year 2010
_chemical_formula_moiety 'C48 H46 O24 P6, Ca4, 26.5(H2 O)'
_chemical_formula_sum 'C48 H99 Ca4 O50.5 P6'
_chemical_formula_weight 1830.41
_chemical_name_systematic
; 
 ? 
;
_space_group_IT_number 2
_symmetry_cell_setting triclinic
_symmetry_Int_Tables_number 2
_symmetry_space_group_name_Hall '-P 1'
_symmetry_space_group_name_H-M 'P -1'
_atom_sites_solution_hydrogens geom
_atom_sites_solution_primary direct
_atom_sites_solution_secondary difmap
_audit_creation_method SHELXL-97
_cell_angle_alpha 112.047(7)
_cell_angle_beta 95.814(5)
_cell_angle_gamma 108.467(6)
_cell_formula_units_Z 1
_cell_length_a 11.4113(7)
_cell_length_b 12.9903(9)
_cell_length_c 15.4684(11)
_cell_measurement_reflns_used 3480
_cell_measurement_temperature 100(2)
_cell_measurement_theta_max 67.1
_cell_measurement_theta_min 3.12
_cell_volume 1951.6(3)
_computing_cell_refinement
;
CrysAlis CCD, Oxford Diffraction Ltd.,
Version 1.171.32.5 (release 08-05-2007 CrysAlis171 .NET)
(compiled May  8 2007,13:10:02)
;
_computing_data_collection
;
CrysAlis CCD, Oxford Diffraction Ltd.,
Version 1.171.32.5 (release 08-05-2007 CrysAlis171 .NET)
(compiled May  8 2007,13:10:02)
;
_computing_data_reduction
;
CrysAlis CCD, Oxford Diffraction Ltd.,
Version 1.171.32.5 (release 08-05-2007 CrysAlis171 .NET)
(compiled May  8 2007,13:10:02)
;
_computing_molecular_graphics 'X-Seed 2.0 (Barbour, 2001)'
_computing_publication_material 'SHELXL-97 (Sheldrick, 1997)'
_computing_structure_refinement 'SHELXL-97 (Sheldrick, 1997)'
_computing_structure_solution 'SHELXS-97 (Sheldrick, 1990)'
_diffrn_ambient_temperature 100(2)
_diffrn_detector_area_resol_mean 10.4738
_diffrn_measured_fraction_theta_full 0.975
_diffrn_measured_fraction_theta_max 0.975
_diffrn_measurement_device_type 'Oxford Diffraction Gemini-R Ultra, Ruby CCD'
_diffrn_measurement_method '\w scans'
_diffrn_radiation_monochromator graphite
_diffrn_radiation_source 'Enhance (Cu) X-ray Source'
_diffrn_radiation_type CuK\a
_diffrn_radiation_wavelength 1.54178
_diffrn_reflns_av_R_equivalents 0.0977
_diffrn_reflns_av_sigmaI/netI 0.1485
_diffrn_reflns_limit_h_max 13
_diffrn_reflns_limit_h_min -13
_diffrn_reflns_limit_k_max 15
_diffrn_reflns_limit_k_min -15
_diffrn_reflns_limit_l_max 18
_diffrn_reflns_limit_l_min -18
_diffrn_reflns_number 22732
_diffrn_reflns_theta_full 67.30
_diffrn_reflns_theta_max 67.30
_diffrn_reflns_theta_min 3.18
_exptl_absorpt_coefficient_mu 4.520
_exptl_absorpt_correction_T_max 1.0000
_exptl_absorpt_correction_T_min 0.8983
_exptl_absorpt_correction_type multi-scan
_exptl_absorpt_process_details
;
CrysAlis RED, Oxford Diffraction Ltd.,
Version 1.171.32.5 (release 08-05-2007 CrysAlis171 .NET)
(compiled May  8 2007,13:10:02)
Empirical absorption correction using spherical harmonics,
 implemented in SCALE3 ABSPACK scaling algorithm.
;
_exptl_crystal_colour colorless
_exptl_crystal_density_diffrn 1.557
_exptl_crystal_density_meas ?
_exptl_crystal_density_method 'not measured'
_exptl_crystal_description plate
_exptl_crystal_F_000 961
_exptl_crystal_size_max 0.137
_exptl_crystal_size_mid 0.045
_exptl_crystal_size_min 0.011
_refine_diff_density_max 1.304
_refine_diff_density_min -0.555
_refine_diff_density_rms 0.082
_refine_ls_extinction_method none
_refine_ls_goodness_of_fit_ref 1.008
_refine_ls_hydrogen_treatment constr
_refine_ls_matrix_type full
_refine_ls_number_parameters 488
_refine_ls_number_reflns 6828
_refine_ls_number_restraints 0
_refine_ls_restrained_S_all 1.008
_refine_ls_R_factor_all 0.1082
_refine_ls_R_factor_gt 0.0495
_refine_ls_shift/su_max 0.000
_refine_ls_shift/su_mean 0.000
_refine_ls_structure_factor_coef Fsqd
_refine_ls_weighting_details 'calc w=1/[\s^2^(Fo^2^)+(0.0250P)^2^+0.0000P] where P=(Fo^2^+2Fc^2^)/3'
_refine_ls_weighting_scheme calc
_refine_ls_wR_factor_gt 0.0942
_refine_ls_wR_factor_ref 0.1027
_reflns_number_gt 3372
_reflns_number_total 6828
_reflns_threshold_expression >2sigma(I)
_cod_data_source_file cg1003484_si_004.cif
_cod_data_source_block Complex5c
_cod_depositor_comments
;
The following automatic conversions were performed:

'_exptl_crystal_density_meas' value 'not measured' was changed to '?'
- the value is perceived as not measured.

Automatic conversion script
Id: cif_fix_values 3008 2015-01-20 13:52:24Z robertas 
;
_cod_original_cell_volume 1951.6(2)
_cod_original_formula_sum 'C48 H99 Ca4 O50.50 P6'
_cod_database_code 4501742

loop_
_symmetry_equiv_pos_as_xyz
'x, y, z'
'-x, -y, -z'

loop_
_atom_site_label
_atom_site_type_symbol
_atom_site_fract_x
_atom_site_fract_y
_atom_site_fract_z
_atom_site_U_iso_or_equiv
_atom_site_adp_type
_atom_site_occupancy
_atom_site_symmetry_multiplicity
_atom_site_calc_flag
_atom_site_refinement_flags
Ca1 Ca 0.66179(10) 0.59052(9) 0.46310(8) 0.0247(3) Uani 1 1 d .
Ca2 Ca -0.01197(10) 0.29131(9) 0.49953(8) 0.0246(3) Uani 1 1 d .
O01W O 0.6239(3) 0.7225(3) 0.5975(3) 0.0329(10) Uani 1 1 d .
H011 H 0.6587 0.7989 0.6264 0.049 Uiso 1 1 d .
H012 H 0.5591 0.6991 0.6182 0.049 Uiso 1 1 d .
O02W O 0.5765(3) 0.4810(3) 0.5675(3) 0.0292(9) Uani 1 1 d .
H021 H 0.5950 0.4190 0.5512 0.044 Uiso 1 1 d .
H022 H 0.6015 0.5202 0.6285 0.044 Uiso 1 1 d .
O03W O -0.1950(3) 0.1271(3) 0.3905(3) 0.0326(10) Uani 1 1 d .
H031 H -0.2258 0.0618 0.3961 0.049 Uiso 1 1 d .
H032 H -0.2541 0.1334 0.3572 0.049 Uiso 1 1 d .
O04W O -0.0792(4) 0.1965(3) 0.6001(3) 0.0440(11) Uani 1 1 d .
H041 H -0.0374 0.2411 0.6585 0.066 Uiso 1 1 d .
H042 H -0.1583 0.1764 0.5979 0.066 Uiso 1 1 d .
O05W O 0.1755(3) 0.4041(3) 0.6345(2) 0.0269(9) Uani 1 1 d .
H051 H 0.1933 0.4794 0.6613 0.040 Uiso 1 1 d .
H052 H 0.1724 0.3786 0.6778 0.040 Uiso 1 1 d .
O06W O 0.1314(4) 0.1863(3) 0.4663(3) 0.0523(12) Uani 1 1 d .
H061 H 0.1267 0.1524 0.4065 0.078 Uiso 1 1 d .
H062 H 0.1410 0.1405 0.4914 0.078 Uiso 1 1 d .
O07W O 0.6425(3) 0.2845(3) 0.5142(3) 0.0349(10) Uani 1 1 d .
H071 H 0.6257 0.2513 0.4531 0.052 Uiso 1 1 d .
H072 H 0.7225 0.3244 0.5360 0.052 Uiso 1 1 d .
O08W O 0.3592(4) 0.0431(3) 0.2929(3) 0.0446(11) Uani 1 1 d .
H081 H 0.4359 0.0780 0.2927 0.067 Uiso 1 1 d .
H082 H 0.3593 0.0083 0.3298 0.067 Uiso 1 1 d .
O09W O 0.1069(4) 0.0489(3) 0.2777(3) 0.0539(13) Uani 1 1 d .
H091 H 0.0411 -0.0159 0.2483 0.081 Uiso 1 1 d .
H092 H 0.1726 0.0316 0.2749 0.081 Uiso 1 1 d .
O10W O 0.3329(4) -0.0803(4) 0.4073(3) 0.0618(14) Uani 1 1 d .
H101 H 0.3439 -0.0240 0.4620 0.093 Uiso 1 1 d .
H102 H 0.3916 -0.1068 0.4107 0.093 Uiso 1 1 d .
O11W O 0.1319(4) 0.1338(3) 0.7772(3) 0.0494(12) Uani 1 1 d .
H111 H 0.1751 0.1079 0.8056 0.074 Uiso 1 1 d .
H112 H 0.1576 0.1331 0.7274 0.074 Uiso 1 1 d .
O12W O 0.0421(5) 0.3119(4) 0.7877(3) 0.0759(17) Uani 1 1 d .
H121 H 0.0744 0.2650 0.7967 0.114 Uiso 1 1 d .
H122 H 0.1008 0.3816 0.8092 0.114 Uiso 1 1 d .
O13W O 0.1852(4) 0.5452(4) 0.8582(3) 0.0624(14) Uani 1 1 d .
H131 H 0.1939 0.5992 0.9135 0.094 Uiso 1 1 d .
H132 H 0.1994 0.5781 0.8200 0.094 Uiso 1 1 d .
O1 O 0.7575(3) 0.2684(3) -0.0359(3) 0.0265(9) Uani 1 1 d .
C10 C 0.8431(5) 0.2090(5) -0.0699(5) 0.0407(17) Uani 1 1 d .
H10A H 0.9045 0.2205 -0.0146 0.061 Uiso 1 1 calc R
H10B H 0.8890 0.2435 -0.1090 0.061 Uiso 1 1 calc R
H10C H 0.7937 0.1228 -0.1091 0.061 Uiso 1 1 calc R
C11 C 0.6651(5) 0.2559(4) -0.1097(4) 0.0223(12) Uani 1 1 d .
C12 C 0.5490(5) 0.1635(4) -0.1414(4) 0.0187(12) Uani 1 1 d .
C13 C 0.4599(5) 0.1515(4) -0.2165(4) 0.0232(13) Uani 1 1 d .
H13 H 0.3796 0.0858 -0.2414 0.028 Uiso 1 1 calc R
C14 C 0.4860(5) 0.2336(4) -0.2558(4) 0.0230(13) Uani 1 1 d .
C15 C 0.6022(5) 0.3305(4) -0.2185(4) 0.0249(13) Uani 1 1 d .
H15 H 0.6191 0.3880 -0.2443 0.030 Uiso 1 1 calc R
C16 C 0.6942(5) 0.3451(4) -0.1445(4) 0.0232(12) Uani 1 1 d .
P1 P 0.37689(16) 0.20629(13) -0.36217(12) 0.0383(4) Uani 1 1 d .
O11 O 0.3850(3) 0.3187(3) -0.3673(3) 0.0415(11) Uani 1 1 d .
O12 O 0.4459(4) 0.1464(4) -0.4482(3) 0.0574(13) Uani 1 1 d .
H12 H 0.5060 0.2017 -0.4510 0.086 Uiso 1 1 calc R
O13 O 0.2576(4) 0.1077(3) -0.3845(3) 0.0486(12) Uani 1 1 d .
C1 C 0.5126(5) 0.0757(4) -0.0977(4) 0.0211(12) Uani 1 1 d .
H1B H 0.5868 0.0559 -0.0827 0.025 Uiso 1 1 calc R
H1A H 0.4429 0.0004 -0.1454 0.025 Uiso 1 1 calc R
C2 C 0.1626(4) 0.1431(4) 0.0697(4) 0.0236(13) Uani 1 1 d .
H2A H 0.1149 0.1107 0.0019 0.028 Uiso 1 1 calc R
H2B H 0.1211 0.0861 0.0958 0.028 Uiso 1 1 calc R
O2 O 0.2573(3) 0.0577(3) -0.1019(2) 0.0237(9) Uani 1 1 d .
C20 C 0.1792(5) -0.0667(4) -0.1361(4) 0.0286(14) Uani 1 1 d .
H20A H 0.1230 -0.0952 -0.1996 0.043 Uiso 1 1 calc R
H20C H 0.1275 -0.0774 -0.0910 0.043 Uiso 1 1 calc R
H20B H 0.2335 -0.1129 -0.1414 0.043 Uiso 1 1 calc R
C21 C 0.3406(5) 0.1095(4) -0.0113(4) 0.0221(13) Uani 1 1 d .
C22 C 0.3008(5) 0.1525(4) 0.0725(4) 0.0183(12) Uani 1 1 d .
C23 C 0.3884(5) 0.2096(4) 0.1604(4) 0.0198(12) Uani 1 1 d .
H23 H 0.3610 0.2388 0.2175 0.024 Uiso 1 1 calc R
C24 C 0.5181(5) 0.2258(4) 0.1676(4) 0.0225(13) Uani 1 1 d .
C25 C 0.5532(5) 0.1835(4) 0.0838(4) 0.0217(13) Uani 1 1 d .
H25 H 0.6405 0.1955 0.0875 0.026 Uiso 1 1 calc R
C26 C 0.4693(5) 0.1239(4) -0.0065(4) 0.0173(12) Uani 1 1 d .
P2 P 0.62607(13) 0.29474(11) 0.28563(10) 0.0219(3) Uani 1 1 d .
O21 O 0.6202(3) 0.1967(3) 0.3182(2) 0.0252(9) Uani 1 1 d .
O22 O 0.7592(3) 0.3545(3) 0.2726(2) 0.0246(9) Uani 1 1 d .
O23 O 0.5841(3) 0.3883(3) 0.3529(2) 0.0225(8) Uani 1 1 d .
O3 O 0.2012(3) 0.3182(3) 0.0007(3) 0.0288(9) Uani 1 1 d .
C30 C 0.3310(5) 0.3802(5) 0.0017(4) 0.0341(15) Uani 1 1 d .
H30A H 0.3406 0.3545 -0.0644 0.051 Uiso 1 1 calc R
H30C H 0.3886 0.3613 0.0392 0.051 Uiso 1 1 calc R
H30B H 0.3521 0.4672 0.0312 0.051 Uiso 1 1 calc R
C31 C 0.1752(5) 0.3479(4) 0.0914(4) 0.0218(12) Uani 1 1 d .
C32 C 0.1630(5) 0.4583(4) 0.1398(4) 0.0227(13) Uani 1 1 d .
C33 C 0.1346(4) 0.4814(4) 0.2287(4) 0.0240(13) Uani 1 1 d .
H33 H 0.1251 0.5550 0.2627 0.029 Uiso 1 1 calc R
C34 C 0.1197(4) 0.4018(4) 0.2697(4) 0.0201(12) Uani 1 1 d .
C35 C 0.1306(4) 0.2920(4) 0.2175(4) 0.0208(12) Uani 1 1 d .
H35 H 0.1205 0.2358 0.2443 0.025 Uiso 1 1 calc R
C36 C 0.1557(4) 0.2646(4) 0.1276(4) 0.0183(12) Uani 1 1 d .
P3 P 0.08090(13) 0.43939(12) 0.38464(10) 0.0223(3) Uani 1 1 d .
O33 O 0.1588(3) 0.4112(3) 0.4514(2) 0.0237(8) Uani 1 1 d .
O32 O -0.0575(3) 0.3477(3) 0.3675(2) 0.0242(9) Uani 1 1 d .
H32 H -0.1103 0.3597 0.3345 0.036 Uiso 1 1 calc R
O31 O 0.0913(3) 0.5674(3) 0.4224(2) 0.0266(9) Uani 1 1 d .
C3 C 0.1788(5) 0.5502(4) 0.1000(4) 0.0234(13) Uani 1 1 d .
H3A H 0.1685 0.5100 0.0296 0.028 Uiso 1 1 calc R
H3B H 0.1101 0.5811 0.1105 0.028 Uiso 1 1 calc R
O00W O 0.0000 0.0000 0.5000 0.087(5) Uiso 0.50 2 d SP

loop_
_atom_site_aniso_label
_atom_site_aniso_U_11
_atom_site_aniso_U_22
_atom_site_aniso_U_33
_atom_site_aniso_U_23
_atom_site_aniso_U_13
_atom_site_aniso_U_12
Ca1 0.0223(7) 0.0234(6) 0.0261(7) 0.0093(5) 0.0008(5) 0.0091(5)
Ca2 0.0197(6) 0.0222(6) 0.0268(7) 0.0063(5) 0.0035(5) 0.0077(5)
O01W 0.029(2) 0.0243(19) 0.039(3) 0.0088(18) 0.008(2) 0.0078(18)
O02W 0.026(2) 0.027(2) 0.030(2) 0.0085(18) -0.0009(19) 0.0108(18)
O03W 0.028(2) 0.0242(19) 0.038(3) 0.0090(18) -0.0016(19) 0.0083(17)
O04W 0.037(3) 0.046(3) 0.044(3) 0.027(2) 0.001(2) 0.002(2)
O05W 0.028(2) 0.0245(19) 0.027(2) 0.0134(18) 0.0033(18) 0.0061(17)
O06W 0.042(3) 0.035(2) 0.065(3) 0.005(2) 0.014(2) 0.017(2)
O07W 0.035(2) 0.032(2) 0.032(3) 0.0091(19) 0.006(2) 0.0128(19)
O08W 0.041(3) 0.033(2) 0.055(3) 0.013(2) 0.019(2) 0.014(2)
O09W 0.035(3) 0.036(2) 0.077(4) 0.013(2) 0.003(3) 0.013(2)
O10W 0.041(3) 0.057(3) 0.066(4) 0.007(3) 0.010(3) 0.017(2)
O11W 0.049(3) 0.041(2) 0.051(3) 0.022(2) -0.010(2) 0.011(2)
O12W 0.111(4) 0.033(2) 0.064(4) 0.016(2) -0.024(3) 0.024(3)
O13W 0.095(4) 0.038(3) 0.037(3) 0.018(2) 0.014(3) 0.004(3)
O1 0.025(2) 0.031(2) 0.028(2) 0.0175(18) 0.0038(18) 0.0120(18)
C10 0.027(4) 0.042(4) 0.063(5) 0.031(4) 0.012(3) 0.015(3)
C11 0.028(3) 0.024(3) 0.020(3) 0.009(2) 0.007(3) 0.016(3)
C12 0.023(3) 0.018(3) 0.017(3) 0.007(2) 0.006(3) 0.012(2)
C13 0.018(3) 0.018(3) 0.025(3) 0.003(2) 0.004(3) 0.004(2)
C14 0.025(3) 0.020(3) 0.022(3) 0.009(2) -0.002(3) 0.009(3)
C15 0.030(3) 0.026(3) 0.025(4) 0.013(3) 0.014(3) 0.014(3)
C16 0.022(3) 0.022(3) 0.024(3) 0.008(2) 0.005(3) 0.009(2)
P1 0.0438(11) 0.0282(8) 0.0328(10) 0.0161(8) -0.0101(8) 0.0038(8)
O11 0.038(3) 0.035(2) 0.050(3) 0.025(2) -0.010(2) 0.010(2)
O12 0.070(3) 0.048(3) 0.047(3) 0.017(2) 0.016(3) 0.019(2)
O13 0.035(3) 0.039(2) 0.053(3) 0.025(2) -0.016(2) -0.007(2)
C1 0.020(3) 0.015(3) 0.022(3) 0.006(2) -0.002(3) 0.003(2)
C2 0.019(3) 0.022(3) 0.019(3) 0.004(2) -0.001(2) 0.002(2)
O2 0.024(2) 0.0190(18) 0.024(2) 0.0068(17) 0.0024(18) 0.0060(16)
C20 0.029(3) 0.026(3) 0.023(3) 0.008(3) -0.002(3) 0.006(3)
C21 0.029(3) 0.013(2) 0.019(3) 0.006(2) -0.004(3) 0.006(2)
C22 0.022(3) 0.015(2) 0.023(3) 0.011(2) 0.005(3) 0.010(2)
C23 0.020(3) 0.018(3) 0.019(3) 0.005(2) 0.002(2) 0.010(2)
C24 0.034(3) 0.013(2) 0.022(3) 0.006(2) 0.009(3) 0.013(3)
C25 0.022(3) 0.018(3) 0.029(4) 0.013(3) 0.003(3) 0.009(2)
C26 0.025(3) 0.011(2) 0.018(3) 0.007(2) 0.002(3) 0.008(2)
P2 0.0190(8) 0.0220(7) 0.0208(8) 0.0069(6) 0.0010(6) 0.0070(6)
O21 0.023(2) 0.0246(19) 0.025(2) 0.0099(17) 0.0012(18) 0.0081(17)
O22 0.021(2) 0.0269(19) 0.025(2) 0.0110(17) 0.0007(17) 0.0099(17)
O23 0.018(2) 0.0236(18) 0.022(2) 0.0062(16) 0.0004(17) 0.0090(16)
O3 0.029(2) 0.027(2) 0.027(2) 0.0108(18) 0.0096(19) 0.0078(18)
C30 0.034(4) 0.031(3) 0.040(4) 0.015(3) 0.019(3) 0.013(3)
C31 0.018(3) 0.024(3) 0.020(3) 0.007(2) 0.001(2) 0.008(2)
C32 0.019(3) 0.021(3) 0.019(3) 0.003(2) -0.003(3) 0.005(2)
C33 0.017(3) 0.020(3) 0.027(4) 0.003(3) 0.002(3) 0.006(2)
C34 0.014(3) 0.020(3) 0.022(3) 0.008(2) 0.002(2) 0.005(2)
C35 0.009(3) 0.025(3) 0.027(3) 0.011(3) -0.001(2) 0.006(2)
C36 0.009(3) 0.022(3) 0.019(3) 0.006(2) 0.001(2) 0.005(2)
P3 0.0189(8) 0.0234(7) 0.0229(9) 0.0081(6) 0.0035(7) 0.0088(6)
O33 0.020(2) 0.0302(19) 0.021(2) 0.0108(17) 0.0028(17) 0.0105(17)
O32 0.018(2) 0.030(2) 0.024(2) 0.0125(18) 0.0012(17) 0.0096(17)
O31 0.030(2) 0.0274(19) 0.025(2) 0.0088(17) 0.0071(18) 0.0168(18)
C3 0.024(3) 0.020(3) 0.025(3) 0.008(2) 0.003(3) 0.009(2)

loop_
_atom_type_symbol
_atom_type_description
_atom_type_scat_dispersion_real
_atom_type_scat_dispersion_imag
_atom_type_scat_source
C C 0.0181 0.0091 'International Tables Vol C Tables 4.2.6.8 and 6.1.1.4'
H H 0.0000 0.0000 'International Tables Vol C Tables 4.2.6.8 and 6.1.1.4'
O O 0.0492 0.0322 'International Tables Vol C Tables 4.2.6.8 and 6.1.1.4'
P P 0.2955 0.4335 'International Tables Vol C Tables 4.2.6.8 and 6.1.1.4'
Ca Ca 0.3641 1.2855 'International Tables Vol C Tables 4.2.6.8 and 6.1.1.4'

loop_
_geom_angle_atom_site_label_1
_geom_angle_atom_site_label_2
_geom_angle_atom_site_label_3
_geom_angle
_geom_angle_site_symmetry_1
_geom_angle_site_symmetry_3
O01W Ca1 O11 93.09(13) . 2_665
O01W Ca1 O33 95.24(12) . 2_666
O11 Ca1 O33 138.46(13) 2_665 2_666
O01W Ca1 O23 142.02(13) . .
O11 Ca1 O23 102.14(13) 2_665 .
O33 Ca1 O23 95.82(11) 2_666 .
O01W Ca1 O02W 74.83(12) . 2_666
O11 Ca1 O02W 78.37(12) 2_665 2_666
O33 Ca1 O02W 142.96(12) 2_666 2_666
O23 Ca1 O02W 74.53(11) . 2_666
O01W Ca1 O05W 138.24(12) . 2_666
O11 Ca1 O05W 74.63(12) 2_665 2_666
O33 Ca1 O05W 72.20(11) 2_666 2_666
O23 Ca1 O05W 79.67(11) . 2_666
O02W Ca1 O05W 137.41(12) 2_666 2_666
O01W Ca1 O02W 70.52(11) . .
O11 Ca1 O02W 145.63(13) 2_665 .
O33 Ca1 O02W 74.65(11) 2_666 .
O23 Ca1 O02W 77.66(11) . .
O02W Ca1 O02W 68.38(12) 2_666 .
O05W Ca1 O02W 137.27(10) 2_666 .
O01W Ca1 O06W 72.95(12) . 2_666
O11 Ca1 O06W 75.07(13) 2_665 2_666
O33 Ca1 O06W 68.80(11) 2_666 2_666
O23 Ca1 O06W 144.52(12) . 2_666
O02W Ca1 O06W 136.53(11) 2_666 2_666
O05W Ca1 O06W 65.36(11) 2_666 2_666
O02W Ca1 O06W 124.58(12) . 2_666
O01W Ca1 Ca2 105.09(9) . 2_666
O11 Ca1 Ca2 97.92(10) 2_665 2_666
O33 Ca1 Ca2 40.70(8) 2_666 2_666
O23 Ca1 Ca2 106.93(8) . 2_666
O02W Ca1 Ca2 176.26(9) 2_666 2_666
O05W Ca1 Ca2 40.75(8) 2_666 2_666
O02W Ca1 Ca2 115.21(8) . 2_666
O06W Ca1 Ca2 40.95(7) 2_666 2_666
O01W Ca1 Ca1 68.87(9) . 2_666
O11 Ca1 Ca1 112.83(10) 2_665 2_666
O33 Ca1 Ca1 108.12(9) 2_666 2_666
O23 Ca1 Ca1 73.15(9) . 2_666
O02W Ca1 Ca1 34.88(8) 2_666 2_666
O05W Ca1 Ca1 152.74(9) 2_666 2_666
O02W Ca1 Ca1 33.50(7) . 2_666
O06W Ca1 Ca1 141.26(10) 2_666 2_666
Ca2 Ca1 Ca1 148.70(5) 2_666 2_666
O31 Ca2 O03W 103.19(13) 2_566 .
O31 Ca2 O04W 88.65(14) 2_566 .
O03W Ca2 O04W 80.31(14) . .
O31 Ca2 O06W 160.24(14) 2_566 .
O03W Ca2 O06W 95.45(13) . .
O04W Ca2 O06W 88.08(14) . .
O31 Ca2 O05W 87.13(12) 2_566 .
O03W Ca2 O05W 158.12(12) . .
O04W Ca2 O05W 80.71(13) . .
O06W Ca2 O05W 73.11(13) . .
O31 Ca2 O33 100.14(12) 2_566 .
O03W Ca2 O33 124.02(13) . .
O04W Ca2 O33 150.38(13) . .
O06W Ca2 O33 74.10(12) . .
O05W Ca2 O33 71.64(11) . .
O31 Ca2 O32 81.75(11) 2_566 .
O03W Ca2 O32 75.99(12) . .
O04W Ca2 O32 151.57(13) . .
O06W Ca2 O32 109.46(13) . .
O05W Ca2 O32 125.10(11) . .
O33 Ca2 O32 58.05(11) . .
O31 Ca2 P3 86.60(9) 2_566 .
O03W Ca2 P3 103.73(10) . .
O04W Ca2 P3 174.36(11) . .
O06W Ca2 P3 95.37(11) . .
O05W Ca2 P3 96.00(9) . .
O33 Ca2 P3 28.71(8) . .
O32 Ca2 P3 30.12(8) . .
O31 Ca2 Ca1 114.52(10) 2_566 2_666
O03W Ca2 Ca1 139.93(10) . 2_666
O04W Ca2 Ca1 112.44(10) . 2_666
O06W Ca2 Ca1 49.70(9) . 2_666
O05W Ca2 Ca1 42.43(8) . 2_666
O33 Ca2 Ca1 38.32(7) . 2_666
O32 Ca2 Ca1 95.86(8) . 2_666
P3 Ca2 Ca1 67.03(4) . 2_666
O31 Ca2 H041 82.1 2_566 .
O03W Ca2 H041 96.6 . .
O04W Ca2 H041 16.5 . .
O06W Ca2 H041 89.4 . .
O05W Ca2 H041 65.4 . .
O33 Ca2 H041 136.8 . .
O32 Ca2 H041 160.1 . .
P3 Ca2 H041 158.6 . .
Ca1 Ca2 H041 101.3 2_666 .
Ca1 O01W H011 129.3 . .
Ca1 O01W H012 121.2 . .
H011 O01W H012 108.4 . .
Ca1 O02W Ca1 111.62(12) 2_666 .
Ca1 O02W H021 107.2 2_666 .
Ca1 O02W H021 107.7 . .
Ca1 O02W H022 103.1 2_666 .
Ca1 O02W H022 118.3 . .
H021 O02W H022 108.4 . .
Ca2 O03W H031 123.0 . .
Ca2 O03W H032 123.9 . .
H031 O03W H032 108.4 . .
Ca2 O04W H041 111.1 . .
Ca2 O04W H042 114.0 . .
H041 O04W H042 108.5 . .
Ca2 O05W Ca1 96.82(12) . 2_666
Ca2 O05W H051 114.4 . .
Ca1 O05W H051 97.1 2_666 .
Ca2 O05W H052 113.7 . .
Ca1 O05W H052 125.5 2_666 .
H051 O05W H052 108.4 . .
Ca2 O06W Ca1 89.35(12) . 2_666
Ca2 O06W H061 112.5 . .
Ca1 O06W H061 105.0 2_666 .
Ca2 O06W H062 124.7 . .
Ca1 O06W H062 114.2 2_666 .
H061 O06W H062 108.4 . .
H071 O07W H072 108.4 . .
H081 O08W H082 108.4 . .
H091 O09W H092 108.4 . .
H101 O10W H102 108.4 . .
H111 O11W H112 108.4 . .
H121 O12W H122 108.4 . .
H131 O13W H132 108.4 . .
C11 O1 C10 113.9(4) . .
O1 C10 H10A 109.5 . .
O1 C10 H10B 109.5 . .
H10A C10 H10B 109.5 . .
O1 C10 H10C 109.5 . .
H10A C10 H10C 109.5 . .
H10B C10 H10C 109.5 . .
C12 C11 O1 119.4(4) . .
C12 C11 C16 122.6(5) . .
O1 C11 C16 117.9(4) . .
C11 C12 C13 118.2(5) . .
C11 C12 C1 123.0(5) . .
C13 C12 C1 118.9(4) . .
C14 C13 C12 121.2(5) . .
C14 C13 H13 119.4 . .
C12 C13 H13 119.4 . .
C13 C14 C15 119.4(5) . .
C13 C14 P1 120.2(4) . .
C15 C14 P1 120.1(4) . .
C16 C15 C14 121.3(5) . .
C16 C15 H15 119.4 . .
C14 C15 H15 119.4 . .
C15 C16 C11 117.2(5) . .
C15 C16 C3 123.5(5) . 2_665
C11 C16 C3 119.3(5) . 2_665
O13 P1 O11 123.2(2) . .
O13 P1 O12 102.6(3) . .
O11 P1 O12 103.5(2) . .
O13 P1 C14 111.5(2) . .
O11 P1 C14 111.8(2) . .
O12 P1 C14 100.9(2) . .
P1 O11 Ca1 146.9(3) . 2_665
P1 O12 H12 109.5 . .
C12 C1 C26 112.9(4) . .
C12 C1 H1B 109.0 . .
C26 C1 H1B 109.0 . .
C12 C1 H1A 109.0 . .
C26 C1 H1A 109.0 . .
H1B C1 H1A 107.8 . .
C36 C2 C22 112.2(4) . .
C36 C2 H2A 109.2 . .
C22 C2 H2A 109.2 . .
C36 C2 H2B 109.2 . .
C22 C2 H2B 109.2 . .
H2A C2 H2B 107.9 . .
C21 O2 C20 115.0(4) . .
O2 C20 H20A 109.5 . .
O2 C20 H20C 109.5 . .
H20A C20 H20C 109.5 . .
O2 C20 H20B 109.5 . .
H20A C20 H20B 109.5 . .
H20C C20 H20B 109.5 . .
C22 C21 O2 121.3(5) . .
C22 C21 C26 120.5(5) . .
O2 C21 C26 118.1(5) . .
C23 C22 C21 119.3(5) . .
C23 C22 C2 118.8(5) . .
C21 C22 C2 121.8(4) . .
C22 C23 C24 121.6(5) . .
C22 C23 H23 119.2 . .
C24 C23 H23 119.2 . .
C25 C24 C23 117.2(5) . .
C25 C24 P2 123.7(4) . .
C23 C24 P2 119.1(4) . .
C24 C25 C26 123.8(5) . .
C24 C25 H25 118.1 . .
C26 C25 H25 118.1 . .
C25 C26 C21 117.6(5) . .
C25 C26 C1 121.8(4) . .
C21 C26 C1 120.6(4) . .
O23 P2 O21 111.8(2) . .
O23 P2 O22 111.04(19) . .
O21 P2 O22 112.11(18) . .
O23 P2 C24 107.7(2) . .
O21 P2 C24 108.3(2) . .
O22 P2 C24 105.5(2) . .
P2 O23 Ca1 141.71(19) . .
C31 O3 C30 114.9(4) . .
O3 C30 H30A 109.5 . .
O3 C30 H30C 109.5 . .
H30A C30 H30C 109.5 . .
O3 C30 H30B 109.5 . .
H30A C30 H30B 109.5 . .
H30C C30 H30B 109.5 . .
C36 C31 O3 118.0(4) . .
C36 C31 C32 122.1(5) . .
O3 C31 C32 119.7(4) . .
C33 C32 C31 117.0(5) . .
C33 C32 C3 119.6(4) . .
C31 C32 C3 123.5(5) . .
C34 C33 C32 122.6(5) . .
C34 C33 H33 118.7 . .
C32 C33 H33 118.7 . .
C33 C34 C35 118.0(5) . .
C33 C34 P3 119.2(4) . .
C35 C34 P3 122.7(4) . .
C36 C35 C34 120.9(5) . .
C36 C35 H35 119.5 . .
C34 C35 H35 119.5 . .
C31 C36 C35 119.2(5) . .
C31 C36 C2 120.2(5) . .
C35 C36 C2 120.6(4) . .
O31 P3 O33 115.6(2) . .
O31 P3 O32 113.02(19) . .
O33 P3 O32 101.51(19) . .
O31 P3 C34 107.2(2) . .
O33 P3 C34 111.9(2) . .
O32 P3 C34 107.3(2) . .
O31 P3 Ca2 119.59(15) . .
O33 P3 Ca2 51.04(13) . .
O32 P3 Ca2 52.19(12) . .
C34 P3 Ca2 133.03(16) . .
P3 O33 Ca1 158.8(2) . 2_666
P3 O33 Ca2 100.25(16) . .
Ca1 O33 Ca2 100.98(12) 2_666 .
P3 O32 Ca2 97.69(16) . .
P3 O32 H32 109.5 . .
Ca2 O32 H32 147.1 . .
P3 O31 Ca2 148.7(2) . 2_566
C16 C3 C32 113.9(4) 2_665 .
C16 C3 H3A 108.8 2_665 .
C32 C3 H3A 108.8 . .
C16 C3 H3B 108.8 2_665 .
C32 C3 H3B 108.8 . .
H3A C3 H3B 107.7 . .

loop_
_geom_bond_atom_site_label_1
_geom_bond_atom_site_label_2
_geom_bond_distance
_geom_bond_site_symmetry_2
Ca1 O01W 2.328(4) .
Ca1 O11 2.329(3) 2_665
Ca1 O33 2.333(3) 2_666
Ca1 O23 2.335(3) .
Ca1 O02W 2.508(3) 2_666
Ca1 O05W 2.510(4) 2_666
Ca1 O02W 2.598(4) .
Ca1 O06W 2.817(4) 2_666
Ca1 Ca2 3.6930(15) 2_666
Ca1 Ca1 4.223(2) 2_666
Ca2 O31 2.293(3) 2_566
Ca2 O03W 2.350(4) .
Ca2 O04W 2.368(4) .
Ca2 O06W 2.420(4) .
Ca2 O05W 2.428(4) .
Ca2 O33 2.453(3) .
Ca2 O32 2.475(3) .
Ca2 P3 3.1046(17) .
Ca2 Ca1 3.6930(15) 2_666
Ca2 H041 2.7897 .
O01W H011 0.8498 .
O01W H012 0.8496 .
O02W Ca1 2.508(3) 2_666
O02W H021 0.8497 .
O02W H022 0.8499 .
O03W H031 0.8495 .
O03W H032 0.8498 .
O04W H041 0.8497 .
O04W H042 0.8495 .
O05W Ca1 2.510(4) 2_666
O05W H051 0.8490 .
O05W H052 0.8510 .
O06W Ca1 2.817(4) 2_666
O06W H061 0.8494 .
O06W H062 0.8500 .
O07W H071 0.8499 .
O07W H072 0.8497 .
O08W H081 0.8498 .
O08W H082 0.8498 .
O09W H091 0.8500 .
O09W H092 0.8498 .
O10W H101 0.8497 .
O10W H102 0.8498 .
O11W H111 0.8500 .
O11W H112 0.8495 .
O12W H121 0.8499 .
O12W H122 0.8497 .
O13W H131 0.8498 .
O13W H132 0.8498 .
O1 C11 1.396(6) .
O1 C10 1.450(6) .
C10 H10A 0.9800 .
C10 H10B 0.9800 .
C10 H10C 0.9800 .
C11 C12 1.362(7) .
C11 C16 1.415(7) .
C12 C13 1.390(6) .
C12 C1 1.505(6) .
C13 C14 1.384(6) .
C13 H13 0.9500 .
C14 C15 1.385(7) .
C14 P1 1.804(5) .
C15 C16 1.385(7) .
C15 H15 0.9500 .
C16 C3 1.507(7) 2_665
P1 O13 1.442(4) .
P1 O11 1.466(3) .
P1 O12 1.679(4) .
O11 Ca1 2.329(3) 2_665
O12 H12 0.8400 .
C1 C26 1.516(6) .
C1 H1B 0.9900 .
C1 H1A 0.9900 .
C2 C36 1.527(6) .
C2 C22 1.538(6) .
C2 H2A 0.9900 .
C2 H2B 0.9900 .
O2 C21 1.392(6) .
O2 C20 1.427(5) .
C20 H20A 0.9800 .
C20 H20C 0.9800 .
C20 H20B 0.9800 .
C21 C22 1.391(7) .
C21 C26 1.410(6) .
C22 C23 1.377(6) .
C23 C24 1.414(6) .
C23 H23 0.9500 .
C24 C25 1.362(7) .
C24 P2 1.808(5) .
C25 C26 1.384(6) .
C25 H25 0.9500 .
P2 O23 1.519(3) .
P2 O21 1.522(3) .
P2 O22 1.543(3) .
O3 C31 1.399(6) .
O3 C30 1.439(6) .
C30 H30A 0.9800 .
C30 H30C 0.9800 .
C30 H30B 0.9800 .
C31 C36 1.364(7) .
C31 C32 1.406(6) .
C32 C33 1.389(7) .
C32 C3 1.507(6) .
C33 C34 1.379(6) .
C33 H33 0.9500 .
C34 C35 1.403(6) .
C34 P3 1.800(5) .
C35 C36 1.385(7) .
C35 H35 0.9500 .
P3 O31 1.501(3) .
P3 O33 1.516(3) .
P3 O32 1.572(3) .
O33 Ca1 2.332(3) 2_666
O32 H32 0.8400 .
O31 Ca2 2.293(3) 2_566
C3 C16 1.507(7) 2_665
C3 H3A 0.9900 .
C3 H3B 0.9900 .

loop_
_geom_hbond_atom_site_label_D
_geom_hbond_atom_site_label_H
_geom_hbond_atom_site_label_A
_geom_hbond_distance_DH
_geom_hbond_distance_HA
_geom_hbond_distance_DA
_geom_hbond_angle_DHA
_geom_hbond_site_symmetry_A
O01W H011 O08W 0.85 2.05 2.805(5) 147.4 2_666
O01W H011 O09W 0.85 2.63 3.271(5) 133.3 2_666
O01W H012 O23 0.85 1.87 2.708(5) 166.6 2_666
O02W H021 O07W 0.85 1.89 2.743(4) 177.7 .
O03W H031 O13 0.85 2.05 2.866(5) 161.2 2
O03W H032 O21 0.85 2.01 2.828(4) 161.4 1_455
O04W H041 O12W 0.85 1.84 2.681(6) 169.5 .
O04W H042 O10W 0.85 1.96 2.777(5) 160.0 2_556
O05W H051 O22 0.85 1.87 2.715(4) 175.9 2_666
O05W H052 O12W 0.85 2.58 3.327(6) 147.3 .
O06W H061 O09W 0.85 1.88 2.717(6) 168.5 .
O06W H062 O00W 0.85 2.07 2.680(4) 127.7 .
O06W H062 O13 0.85 2.47 3.236(6) 150.6 1_556
O07W H071 O21 0.85 1.92 2.761(5) 169.1 .
O07W H072 O31 0.85 2.01 2.858(5) 171.9 2_666
O08W H081 O21 0.85 2.07 2.902(5) 166.6 .
O08W H082 O10W 0.85 1.94 2.779(6) 171.7 .
O09W H091 O11W 0.85 1.97 2.775(5) 158.3 2_556
O09W H092 O08W 0.85 2.07 2.892(5) 163.1 .
O10W H101 O12 0.85 1.98 2.720(6) 145.2 1_556
O10W H102 O12 0.85 2.16 2.994(6) 168.6 2_655
O11W H111 O2 0.85 2.04 2.875(5) 166.6 1_556
O11W H112 O13 0.85 2.15 2.972(6) 162.9 1_556
O12W H121 O11W 0.85 1.95 2.771(5) 163.5 .
O12W H122 O13W 0.85 1.83 2.657(6) 162.4 .
O13W H131 O1 0.85 1.90 2.736(5) 170.1 2_666
O13W H132 O22 0.85 1.97 2.812(5) 174.9 2_666
O12 H12 O07W 0.84 1.85 2.662(6) 162.8 1_554
O32 H32 O22 0.84 1.65 2.476(4) 165.2 1_455

loop_
_geom_torsion_atom_site_label_1
_geom_torsion_atom_site_label_2
_geom_torsion_atom_site_label_3
_geom_torsion_atom_site_label_4
_geom_torsion
_geom_torsion_site_symmetry_1
_geom_torsion_site_symmetry_4
O01W Ca1 O02W Ca1 80.89(14) . 2_666
O11 Ca1 O02W Ca1 15.5(3) 2_665 2_666
O33 Ca1 O02W Ca1 -177.71(16) 2_666 2_666
O23 Ca1 O02W Ca1 -78.05(13) . 2_666
O02W Ca1 O02W Ca1 0.0 2_666 2_666
O05W Ca1 O02W Ca1 -137.56(15) 2_666 2_666
O06W Ca1 O02W Ca1 132.45(13) 2_666 2_666
Ca2 Ca1 O02W Ca1 178.86(9) 2_666 2_666
O31 Ca2 O05W Ca1 -132.12(12) 2_566 2_666
O03W Ca2 O05W Ca1 108.7(3) . 2_666
O04W Ca2 O05W Ca1 138.78(14) . 2_666
O06W Ca2 O05W Ca1 47.97(13) . 2_666
O33 Ca2 O05W Ca1 -30.44(10) . 2_666
O32 Ca2 O05W Ca1 -54.28(16) . 2_666
P3 Ca2 O05W Ca1 -45.84(9) . 2_666
O31 Ca2 O06W Ca1 -41.3(5) 2_566 2_666
O03W Ca2 O06W Ca1 157.97(12) . 2_666
O04W Ca2 O06W Ca1 -121.95(14) . 2_666
O05W Ca2 O06W Ca1 -41.08(11) . 2_666
O33 Ca2 O06W Ca1 34.10(11) . 2_666
O32 Ca2 O06W Ca1 80.93(13) . 2_666
P3 Ca2 O06W Ca1 53.58(10) . 2_666
C10 O1 C11 C12 92.6(5) . .
C10 O1 C11 C16 -91.1(5) . .
O1 C11 C12 C13 -178.4(4) . .
C16 C11 C12 C13 5.4(7) . .
O1 C11 C12 C1 2.7(7) . .
C16 C11 C12 C1 -173.4(4) . .
C11 C12 C13 C14 -2.4(7) . .
C1 C12 C13 C14 176.5(4) . .
C12 C13 C14 C15 -1.1(7) . .
C12 C13 C14 P1 172.6(4) . .
C13 C14 C15 C16 1.8(8) . .
P1 C14 C15 C16 -171.9(4) . .
C14 C15 C16 C11 1.0(7) . .
C14 C15 C16 C3 -178.9(5) . 2_665
C12 C11 C16 C15 -4.7(7) . .
O1 C11 C16 C15 179.1(4) . .
C12 C11 C16 C3 175.2(5) . 2_665
O1 C11 C16 C3 -1.0(7) . 2_665
C13 C14 P1 O13 11.2(5) . .
C15 C14 P1 O13 -175.2(4) . .
C13 C14 P1 O11 153.5(4) . .
C15 C14 P1 O11 -32.9(5) . .
C13 C14 P1 O12 -97.1(4) . .
C15 C14 P1 O12 76.5(4) . .
O13 P1 O11 Ca1 -59.5(6) . 2_665
O12 P1 O11 Ca1 55.6(5) . 2_665
C14 P1 O11 Ca1 163.4(4) . 2_665
C11 C12 C1 C26 81.5(6) . .
C13 C12 C1 C26 -97.4(5) . .
C20 O2 C21 C22 -83.8(5) . .
C20 O2 C21 C26 99.9(5) . .
O2 C21 C22 C23 -176.1(4) . .
C26 C21 C22 C23 0.0(7) . .
O2 C21 C22 C2 1.2(7) . .
C26 C21 C22 C2 177.3(4) . .
C36 C2 C22 C23 50.8(6) . .
C36 C2 C22 C21 -126.5(5) . .
C21 C22 C23 C24 0.1(7) . .
C2 C22 C23 C24 -177.3(4) . .
C22 C23 C24 C25 0.6(7) . .
C22 C23 C24 P2 -176.9(3) . .
C23 C24 C25 C26 -1.6(7) . .
P2 C24 C25 C26 175.8(3) . .
C24 C25 C26 C21 1.7(7) . .
C24 C25 C26 C1 -178.4(4) . .
C22 C21 C26 C25 -0.9(6) . .
O2 C21 C26 C25 175.3(4) . .
C22 C21 C26 C1 179.3(4) . .
O2 C21 C26 C1 -4.5(6) . .
C12 C1 C26 C25 -92.8(5) . .
C12 C1 C26 C21 87.0(5) . .
C25 C24 P2 O23 148.4(4) . .
C23 C24 P2 O23 -34.3(4) . .
C25 C24 P2 O21 -90.5(4) . .
C23 C24 P2 O21 86.9(4) . .
C25 C24 P2 O22 29.7(4) . .
C23 C24 P2 O22 -152.9(3) . .
O21 P2 O23 Ca1 113.4(3) . .
O22 P2 O23 Ca1 -12.7(4) . .
C24 P2 O23 Ca1 -127.7(3) . .
O01W Ca1 O23 P2 -154.6(3) . .
O11 Ca1 O23 P2 94.0(3) 2_665 .
O33 Ca1 O23 P2 -48.4(3) 2_666 .
O02W Ca1 O23 P2 168.1(3) 2_666 .
O05W Ca1 O23 P2 22.3(3) 2_666 .
O02W Ca1 O23 P2 -121.2(3) . .
O06W Ca1 O23 P2 12.7(4) 2_666 .
Ca2 Ca1 O23 P2 -8.3(3) 2_666 .
Ca1 Ca1 O23 P2 -155.6(3) 2_666 .
C30 O3 C31 C36 -108.0(5) . .
C30 O3 C31 C32 75.4(6) . .
C36 C31 C32 C33 2.3(7) . .
O3 C31 C32 C33 178.7(4) . .
C36 C31 C32 C3 -177.5(5) . .
O3 C31 C32 C3 -1.1(7) . .
C31 C32 C33 C34 0.6(7) . .
C3 C32 C33 C34 -179.6(4) . .
C32 C33 C34 C35 -1.7(8) . .
C32 C33 C34 P3 -179.2(4) . .
C33 C34 C35 C36 0.1(7) . .
P3 C34 C35 C36 177.5(4) . .
O3 C31 C36 C35 179.6(4) . .
C32 C31 C36 C35 -3.9(8) . .
O3 C31 C36 C2 0.0(7) . .
C32 C31 C36 C2 176.5(4) . .
C34 C35 C36 C31 2.6(7) . .
C34 C35 C36 C2 -177.7(4) . .
C22 C2 C36 C31 76.1(6) . .
C22 C2 C36 C35 -103.5(5) . .
C33 C34 P3 O31 -8.4(5) . .
C35 C34 P3 O31 174.2(4) . .
C33 C34 P3 O33 -136.2(4) . .
C35 C34 P3 O33 46.4(5) . .
C33 C34 P3 O32 113.3(4) . .
C35 C34 P3 O32 -64.1(4) . .
C33 C34 P3 Ca2 167.3(3) . .
C35 C34 P3 Ca2 -10.1(5) . .
O31 Ca2 P3 O31 18.0(2) 2_566 .
O03W Ca2 P3 O31 120.74(18) . .
O06W Ca2 P3 O31 -142.29(19) . .
O05W Ca2 P3 O31 -68.76(18) . .
O33 Ca2 P3 O31 -100.4(2) . .
O32 Ca2 P3 O31 97.4(2) . .
Ca1 Ca2 P3 O31 -100.48(16) 2_666 .
O31 Ca2 P3 O33 118.40(19) 2_566 .
O03W Ca2 P3 O33 -138.84(19) . .
O06W Ca2 P3 O33 -41.88(19) . .
O05W Ca2 P3 O33 31.65(18) . .
O32 Ca2 P3 O33 -162.2(2) . .
Ca1 Ca2 P3 O33 -0.07(16) 2_666 .
O31 Ca2 P3 O32 -79.40(18) 2_566 .
O03W Ca2 P3 O32 23.35(17) . .
O06W Ca2 P3 O32 120.32(18) . .
O05W Ca2 P3 O32 -166.15(17) . .
O33 Ca2 P3 O32 162.2(2) . .
Ca1 Ca2 P3 O32 162.13(16) 2_666 .
O31 Ca2 P3 C34 -157.3(2) 2_566 .
O03W Ca2 P3 C34 -54.5(2) . .
O06W Ca2 P3 C34 42.4(2) . .
O05W Ca2 P3 C34 116.0(2) . .
O33 Ca2 P3 C34 84.3(3) . .
O32 Ca2 P3 C34 -77.9(3) . .
Ca1 Ca2 P3 C34 84.2(2) 2_666 .
O31 P3 O33 Ca1 -71.8(6) . 2_666
O32 P3 O33 Ca1 165.4(5) . 2_666
C34 P3 O33 Ca1 51.3(6) . 2_666
Ca2 P3 O33 Ca1 179.7(7) . 2_666
O31 P3 O33 Ca2 108.4(2) . .
O32 P3 O33 Ca2 -14.27(19) . .
C34 P3 O33 Ca2 -128.38(19) . .
O31 Ca2 O33 P3 -63.13(18) 2_566 .
O03W Ca2 O33 P3 50.5(2) . .
O04W Ca2 O33 P3 -168.6(2) . .
O06W Ca2 O33 P3 136.29(19) . .
O05W Ca2 O33 P3 -146.64(19) . .
O32 Ca2 O33 P3 10.42(14) . .
Ca1 Ca2 O33 P3 179.9(2) 2_666 .
O31 Ca2 O33 Ca1 116.98(13) 2_566 2_666
O03W Ca2 O33 Ca1 -129.42(13) . 2_666
O04W Ca2 O33 Ca1 11.5(3) . 2_666
O06W Ca2 O33 Ca1 -43.61(14) . 2_666
O05W Ca2 O33 Ca1 33.46(11) . 2_666
O32 Ca2 O33 Ca1 -169.48(16) . 2_666
P3 Ca2 O33 Ca1 -179.9(2) . 2_666
O31 P3 O32 Ca2 -110.45(18) . .
O33 P3 O32 Ca2 14.04(19) . .
C34 P3 O32 Ca2 131.54(17) . .
O31 Ca2 O32 P3 97.49(16) 2_566 .
O03W Ca2 O32 P3 -156.62(17) . .
O04W Ca2 O32 P3 169.0(2) . .
O06W Ca2 O32 P3 -65.71(18) . .
O05W Ca2 O32 P3 16.9(2) . .
O33 Ca2 O32 P3 -9.97(13) . .
Ca1 Ca2 O32 P3 -16.50(14) 2_666 .
O33 P3 O31 Ca2 -94.5(4) . 2_566
O32 P3 O31 Ca2 21.9(5) . 2_566
C34 P3 O31 Ca2 139.9(4) . 2_566
Ca2 P3 O31 Ca2 -36.5(5) . 2_566
C33 C32 C3 C16 78.0(6) . 2_665
C31 C32 C3 C16 -102.2(6) . 2_665
